data_7120813
loop_
_publ_author_name
'Ono, Toshikazu'
'Koga, Daiki'
'Yoza, Kenji'
'Hisaeda, Yoshio'

_publ_section_title
;
 First synthesis of meso-dicycloalkylporphycenes: ring strain effects on
 structural and optical properties of isomeric porphyrins
;
_journal_name_full 'Chem. Commun.'
_journal_paper_doi 10.1039/C7CC07170A
_journal_year 2017
_chemical_formula_sum 'C28 H26 N4'
_chemical_formula_weight 418.53
_space_group_crystal_system triclinic
_space_group_IT_number 2
_space_group_name_Hall '-P 1'
_space_group_name_H-M_alt 'P -1'
_symmetry_space_group_name_Hall '-P 1'
_symmetry_space_group_name_H-M 'P -1'
_atom_sites_solution_hydrogens mixed
_atom_sites_solution_primary direct
_atom_sites_solution_secondary difmap
_audit_update_record
;
2017-09-01 deposited with the CCDC.
2017-10-23 downloaded from the CCDC.
;
_cell_angle_alpha 82.626(4)
_cell_angle_beta 81.110(4)
_cell_angle_gamma 80.418(4)
_cell_formula_units_Z 1
_cell_length_a 4.8312(12)
_cell_length_b 9.604(2)
_cell_length_c 11.229(3)
_cell_measurement_reflns_used 2177
_cell_measurement_temperature 100.(2)
_cell_measurement_theta_max 30.1523
_cell_measurement_theta_min 2.6918
_cell_volume 504.7(2)
_computing_cell_refinement 'Bruker SAINT'
_computing_data_collection 'Bruker APEX2'
_computing_data_reduction 'Bruker SAINT'
_computing_molecular_graphics 'Bruker SHELXTL'
_computing_publication_material 'Bruker SHELXTL'
_computing_structure_refinement 'SHELXL-2014/7 (Sheldrick, 2014)'
_computing_structure_solution 'SHELXS-97 (Sheldrick 2008)'
_diffrn_ambient_temperature 100.(2)
_diffrn_detector_area_resol_mean 8.3333
_diffrn_measured_fraction_theta_full 0.993
_diffrn_measured_fraction_theta_max 0.993
_diffrn_measurement_device_type 'Bruker SMART APEX CCD'
_diffrn_measurement_method '\f and \w scans'
_diffrn_radiation_type MoK\a
_diffrn_radiation_wavelength 0.71073
_diffrn_reflns_av_R_equivalents 0.0359
_diffrn_reflns_av_unetI/netI 0.0426
_diffrn_reflns_limit_h_max 6
_diffrn_reflns_limit_h_min -6
_diffrn_reflns_limit_k_max 12
_diffrn_reflns_limit_k_min -12
_diffrn_reflns_limit_l_max 15
_diffrn_reflns_limit_l_min -15
_diffrn_reflns_number 7072
_diffrn_reflns_theta_full 28.69
_diffrn_reflns_theta_max 28.69
_diffrn_reflns_theta_min 2.16
_diffrn_source_type 'fine focus sealed tube'
_exptl_absorpt_coefficient_mu 0.083
_exptl_absorpt_correction_T_max 1.00
_exptl_absorpt_correction_T_min 0.85
_exptl_absorpt_correction_type multi-scan
_exptl_absorpt_process_details
;
SADABS-2014/5 - Bruker AXS area detector scaling and absorption correction
;
_exptl_crystal_colour violet
_exptl_crystal_density_diffrn 1.377
_exptl_crystal_density_method 'not measured'
_exptl_crystal_description rod
_exptl_crystal_F_000 222
_exptl_crystal_size_max 0.260
_exptl_crystal_size_mid 0.050
_exptl_crystal_size_min 0.050
_refine_diff_density_max 0.586
_refine_diff_density_min -0.529
_refine_ls_extinction_coef 0.142(19)
_refine_ls_extinction_method 'SHELXL-2014/7 (Sheldrick 2014'
_refine_ls_goodness_of_fit_ref 1.177
_refine_ls_hydrogen_treatment mixed
_refine_ls_matrix_type full
_refine_ls_number_parameters 150
_refine_ls_number_reflns 2597
_refine_ls_number_restraints 0
_refine_ls_restrained_S_all 1.177
_refine_ls_R_factor_all 0.0705
_refine_ls_R_factor_gt 0.0517
_refine_ls_shift/su_max 0.000
_refine_ls_shift/su_mean 0.000
_refine_ls_structure_factor_coef Fsqd
_refine_ls_weighting_details 'w=1/[\s^2^(Fo^2^)+(0.0816P)^2^] where P=(Fo^2^+2Fc^2^)/3'
_refine_ls_weighting_scheme calc
_refine_ls_wR_factor_gt 0.1292
_refine_ls_wR_factor_ref 0.1514
_reflns_number_gt 2041
_reflns_number_total 2597
_reflns_threshold_expression 'I > 2\s(I)'
_cod_data_source_file c7cc07170a3.cif
_cod_data_source_block koga10_1
_cod_database_code 7120813

loop_
_space_group_symop_operation_xyz
'x, y, z'
'-x, -y, -z'

loop_
_atom_site_type_symbol
_atom_site_label
_atom_site_fract_x
_atom_site_fract_y
_atom_site_fract_z
_atom_site_U_iso_or_equiv
_atom_site_adp_type
_atom_site_calc_flag
_atom_site_refinement_flags_adp
_atom_site_refinement_flags_posn
_atom_site_occupancy
C C1 -0.0283(3) 0.73816(14) 0.44294(12) 0.0145(3) Uani d . . 1
C C2 -0.1640(3) 0.83843(15) 0.52654(13) 0.0180(3) Uani d . . 1
H H2 -0.3198 0.9108 0.5139 0.022 Uiso calc U R 1
C C3 -0.0295(3) 0.81132(15) 0.62727(13) 0.0178(3) Uani d . . 1
H H3 -0.0743 0.8612 0.6972 0.021 Uiso calc U R 1
C C4 0.1898(3) 0.69480(14) 0.60824(12) 0.0143(3) Uani d . . 1
C C5 0.3843(3) 0.62816(14) 0.68646(12) 0.0138(3) Uani d . . 1
C C6 0.4039(3) 0.66466(15) 0.80472(13) 0.0166(3) Uani d . . 1
H H6 0.2876 0.7388 0.8454 0.02 Uiso calc U R 1
C C7 0.6207(3) 0.57271(15) 0.84692(13) 0.0159(3) Uani d . . 1
H H7 0.6852 0.5705 0.923 0.019 Uiso calc U R 1
C C8 0.7364(3) 0.47804(14) 0.75425(12) 0.0138(3) Uani d . . 1
C C9 0.9631(3) 0.36416(15) 0.76139(12) 0.0141(3) Uani d . . 1
C C10 1.0954(3) 0.27106(15) 0.67400(12) 0.0144(3) Uani d . . 1
C C11 1.0853(3) 0.33327(15) 0.88069(13) 0.0169(3) Uani d . . 1
H H11A 0.9679 0.393 0.9409 0.02 Uiso calc U R 1
H H11B 1.2795 0.3579 0.8683 0.02 Uiso calc U R 1
C C12 1.0940(4) 0.17619(16) 0.92962(13) 0.0224(4) Uani d . . 1
H H12A 1.1859 0.1575 1.0042 0.027 Uiso calc U R 1
H H12B 0.8981 0.1543 0.9509 0.027 Uiso calc U R 1
C C13 1.2574(4) 0.07999(17) 0.83563(14) 0.0243(4) Uani d . . 1
H H13A 1.138 0.0106 0.8223 0.029 Uiso calc U R 1
H H13B 1.4297 0.0265 0.8667 0.029 Uiso calc U R 1
C C14 1.3426(3) 0.16683(16) 0.71475(13) 0.0193(3) Uani d . . 1
H H14A 1.4966 0.2194 0.7238 0.023 Uiso calc U R 1
H H14B 1.4161 0.1015 0.6519 0.023 Uiso calc U R 1
N N1 0.1844(3) 0.65409(13) 0.49716(11) 0.0144(3) Uani d . . 1
N N2 0.5852(2) 0.51708(12) 0.65833(10) 0.0135(3) Uani d . . 1
H H1H 0.317(5) 0.573(2) 0.451(2) 0.058(7) Uiso d . . 1

loop_
_atom_site_aniso_label
_atom_site_aniso_U_11
_atom_site_aniso_U_22
_atom_site_aniso_U_33
_atom_site_aniso_U_12
_atom_site_aniso_U_13
_atom_site_aniso_U_23
C1 0.0149(7) 0.0146(7) 0.0140(7) -0.0023(5) -0.0026(5) -0.0007(5)
C2 0.0182(7) 0.0168(7) 0.0177(7) 0.0032(6) -0.0039(6) -0.0027(6)
C3 0.0195(8) 0.0178(7) 0.0157(7) 0.0006(6) -0.0016(6) -0.0056(5)
C4 0.0167(7) 0.0146(7) 0.0117(7) -0.0026(5) -0.0017(5) -0.0020(5)
C5 0.0145(7) 0.0151(7) 0.0118(7) -0.0023(5) -0.0014(5) -0.0018(5)
C6 0.0198(7) 0.0172(7) 0.0132(7) -0.0025(6) -0.0022(5) -0.0037(5)
C7 0.0193(7) 0.0183(7) 0.0115(6) -0.0041(6) -0.0040(5) -0.0026(5)
C8 0.0148(7) 0.0148(7) 0.0122(6) -0.0035(5) -0.0024(5) -0.0009(5)
C9 0.0134(7) 0.0156(7) 0.0137(7) -0.0041(5) -0.0025(5) 0.0004(5)
C10 0.0136(7) 0.0170(7) 0.0129(7) -0.0024(5) -0.0029(5) -0.0009(5)
C11 0.0195(7) 0.0177(7) 0.0145(7) -0.0024(6) -0.0052(6) -0.0020(5)
C12 0.0280(9) 0.0226(8) 0.0160(7) -0.0030(6) -0.0051(6) 0.0020(6)
C13 0.0326(9) 0.0188(8) 0.0203(8) 0.0010(6) -0.0072(7) 0.0005(6)
C14 0.0186(7) 0.0211(7) 0.0170(7) 0.0026(6) -0.0054(6) -0.0013(6)
N1 0.0157(6) 0.0159(6) 0.0117(6) -0.0006(5) -0.0038(5) -0.0022(4)
N2 0.0143(6) 0.0147(6) 0.0117(6) -0.0011(5) -0.0034(4) -0.0019(4)

loop_
_atom_type_symbol
_atom_type_description
_atom_type_scat_dispersion_real
_atom_type_scat_dispersion_imag
_atom_type_scat_source
C C 0.0033 0.0016 'International Tables Vol C Tables 4.2.6.8 and 6.1.1.4'
H H 0.0000 0.0000 'International Tables Vol C Tables 4.2.6.8 and 6.1.1.4'
N N 0.0061 0.0033 'International Tables Vol C Tables 4.2.6.8 and 6.1.1.4'

loop_
_geom_angle_atom_site_label_1
_geom_angle_atom_site_label_2
_geom_angle_atom_site_label_3
_geom_angle_site_symmetry_1
_geom_angle_site_symmetry_3
_geom_angle
N1 C1 C10 . 2_666 126.12(13)
N1 C1 C2 . . 106.58(12)
C10 C1 C2 2_666 . 127.28(13)
C3 C2 C1 . . 107.96(13)
C3 C2 H2 . . 126.0
C1 C2 H2 . . 126.0
C2 C3 C4 . . 107.38(13)
C2 C3 H3 . . 126.3
C4 C3 H3 . . 126.3
N1 C4 C5 . . 123.51(13)
N1 C4 C3 . . 108.07(13)
C5 C4 C3 . . 128.42(13)
N2 C5 C4 . . 123.15(13)
N2 C5 C6 . . 109.97(12)
C4 C5 C6 . . 126.88(13)
C7 C6 C5 . . 106.66(13)
C7 C6 H6 . . 126.7
C5 C6 H6 . . 126.7
C6 C7 C8 . . 107.38(13)
C6 C7 H7 . . 126.3
C8 C7 H7 . . 126.3
N2 C8 C9 . . 125.59(13)
N2 C8 C7 . . 108.02(12)
C9 C8 C7 . . 126.39(13)
C8 C9 C10 . . 129.94(13)
C8 C9 C11 . . 116.45(13)
C10 C9 C11 . . 113.61(12)
C1 C10 C9 2_666 . 129.58(13)
C1 C10 C14 2_666 . 116.72(12)
C9 C10 C14 . . 113.70(12)
C9 C11 C12 . . 111.00(12)
C9 C11 H11A . . 109.4
C12 C11 H11A . . 109.4
C9 C11 H11B . . 109.4
C12 C11 H11B . . 109.4
H11A C11 H11B . . 108.0
C13 C12 C11 . . 111.02(12)
C13 C12 H12A . . 109.4
C11 C12 H12A . . 109.4
C13 C12 H12B . . 109.4
C11 C12 H12B . . 109.4
H12A C12 H12B . . 108.0
C12 C13 C14 . . 111.17(12)
C12 C13 H13A . . 109.4
C14 C13 H13A . . 109.4
C12 C13 H13B . . 109.4
C14 C13 H13B . . 109.4
H13A C13 H13B . . 108.0
C10 C14 C13 . . 111.85(12)
C10 C14 H14A . . 109.2
C13 C14 H14A . . 109.2
C10 C14 H14B . . 109.2
C13 C14 H14B . . 109.2
H14A C14 H14B . . 107.9
C4 N1 C1 . . 110.00(12)
C4 N1 H1H . . 130.2(12)
C1 N1 H1H . . 119.8(12)
C5 N2 C8 . . 107.96(11)

loop_
_geom_bond_atom_site_label_1
_geom_bond_atom_site_label_2
_geom_bond_site_symmetry_2
_geom_bond_distance
C1 N1 . 1.3673(18)
C1 C10 2_666 1.417(2)
C1 C2 . 1.439(2)
C2 C3 . 1.366(2)
C2 H2 . 0.95
C3 C4 . 1.420(2)
C3 H3 . 0.95
C4 N1 . 1.3594(18)
C4 C5 . 1.405(2)
C5 N2 . 1.3515(18)
C5 C6 . 1.4367(19)
C6 C7 . 1.356(2)
C6 H6 . 0.95
C7 C8 . 1.455(2)
C7 H7 . 0.95
C8 N2 . 1.3720(18)
C8 C9 . 1.417(2)
C9 C10 . 1.418(2)
C9 C11 . 1.5217(19)
C10 C1 2_666 1.4170(19)
C10 C14 . 1.514(2)
C11 C12 . 1.534(2)
C11 H11A . 0.99
C11 H11B . 0.99
C12 C13 . 1.530(2)
C12 H12A . 0.99
C12 H12B . 0.99
C13 C14 . 1.536(2)
C13 H13A . 0.99
C13 H13B . 0.99
C14 H14A . 0.99
C14 H14B . 0.99
N1 H1H . 1.06(2)
